data_4027758
loop_
_publ_author_name
'Denis A. Morozov'
'Igor A. Kirilyuk'
'Denis A. Komarov'
'Andrea Goti'
'Irina Yu. Bagryanskaya'
'Natalia V. Kuratieva'
'Igor A. Grigor'ev'

_publ_contact_author_address
;Institute of Organic Chemistry,
SB Russian Academy of Sciences,
Akad. Lavrentiev prospekt 9,
Novosibirsk 90,
630090 Russia
;
_publ_contact_author_email m_falcon@nioch.nsc.ru
_publ_contact_author_fax 7(383)3309752
_publ_contact_author_name 'Denis A. Morozov'
_publ_contact_author_phone 7(383)3307387
_publ_section_title
;
 Synthesis of a Chiral C2-Symmetric Sterically Hindered Pyrrolidine
 Nitroxide Radical via Combined Iterative Nucleophilic Additions and
 Intramolecular 1,3-Dipolar Cycloadditions to Cyclic Nitrones
;
_journal_name_full 'Journal of Organic Chemistry'
_journal_page_first 10688
_journal_page_last 10698
_journal_paper_doi 10.1021/jo3019158
_journal_volume 77
_journal_year 2012
_chemical_absolute_configuration syn
_chemical_formula_moiety 'C22 H40 N O5'
_chemical_formula_sum 'C22 H40 N O5'
_chemical_formula_weight 398.55
_space_group_IT_number 4
_symmetry_cell_setting monoclinic
_symmetry_Int_Tables_number 4
_symmetry_space_group_name_Hall 'P 2yb'
_symmetry_space_group_name_H-M 'P 1 21 1'
_atom_sites_solution_hydrogens difmap
_atom_sites_solution_primary direct
_atom_sites_solution_secondary difmap
_audit_creation_method SHELXL-97
_cell_angle_alpha 90.00
_cell_angle_beta 94.886(1)
_cell_angle_gamma 90.00
_cell_formula_units_Z 2
_cell_length_a 10.3054(4)
_cell_length_b 10.0632(4)
_cell_length_c 10.8269(3)
_cell_measurement_reflns_used 5989
_cell_measurement_temperature 150(2)
_cell_measurement_theta_max 32.53
_cell_measurement_theta_min 2.77
_cell_volume 1118.73(7)
_computing_cell_refinement 'Bruker SAINT'
_computing_data_collection 'Bruker APEX2'
_computing_data_reduction 'Bruker SAINT'
_computing_molecular_graphics 'Bruker SHELXTL'
_computing_publication_material 'Bruker SHELXTL'
_computing_structure_refinement 'Bruker SHELXTL'
_computing_structure_solution 'Bruker SHELXTL'
_diffrn_ambient_temperature 150(2)
_diffrn_detector_area_resol_mean 25
_diffrn_measured_fraction_theta_full 0.997
_diffrn_measured_fraction_theta_max 0.997
_diffrn_measurement_device_type 'Bruker Nonius X8Apex CCD area-detector'
_diffrn_measurement_method '\f scans'
_diffrn_radiation_monochromator graphite
_diffrn_radiation_probe x-ray
_diffrn_radiation_type MoK\a
_diffrn_radiation_wavelength 0.71073
_diffrn_reflns_av_R_equivalents 0.0138
_diffrn_reflns_av_sigmaI/netI 0.0202
_diffrn_reflns_limit_h_max 12
_diffrn_reflns_limit_h_min -12
_diffrn_reflns_limit_k_max 11
_diffrn_reflns_limit_k_min -12
_diffrn_reflns_limit_l_max 13
_diffrn_reflns_limit_l_min -9
_diffrn_reflns_number 7858
_diffrn_reflns_theta_full 25.25
_diffrn_reflns_theta_max 26.02
_diffrn_reflns_theta_min 1.98
_diffrn_source 'fine-focus sealed tube'
_diffrn_standards_decay_% 0
_diffrn_standards_number 0
_exptl_absorpt_coefficient_mu 0.082
_exptl_absorpt_correction_T_max 0.9935
_exptl_absorpt_correction_T_min 0.9678
_exptl_absorpt_correction_type multi-scan
_exptl_absorpt_process_details 'Bruker SADABS'
_exptl_crystal_colour yellow
_exptl_crystal_density_diffrn 1.183
_exptl_crystal_description plate
_exptl_crystal_F_000 438
_exptl_crystal_size_max 0.40
_exptl_crystal_size_mid 0.22
_exptl_crystal_size_min 0.08
_refine_diff_density_max 0.358
_refine_diff_density_min -0.238
_refine_diff_density_rms 0.039
_refine_ls_abs_structure_details 'Flack H D (1983), Acta Cryst. A39, 876-881'
_refine_ls_abs_structure_Flack 0.2(8)
_refine_ls_extinction_method none
_refine_ls_goodness_of_fit_ref 1.094
_refine_ls_hydrogen_treatment mixed
_refine_ls_matrix_type full
_refine_ls_number_parameters 275
_refine_ls_number_reflns 4307
_refine_ls_number_restraints 3
_refine_ls_restrained_S_all 1.095
_refine_ls_R_factor_all 0.0402
_refine_ls_R_factor_gt 0.0385
_refine_ls_shift/su_max 0.000
_refine_ls_shift/su_mean 0.000
_refine_ls_structure_factor_coef Fsqd
_refine_ls_weighting_details 'calc w=1/[\s^2^(Fo^2^)+(0.0833P)^2^+0.0870P] where P=(Fo^2^+2Fc^2^)/3'
_refine_ls_weighting_scheme calc
_refine_ls_wR_factor_gt 0.1138
_refine_ls_wR_factor_ref 0.1153
_reflns_number_gt 4143
_reflns_number_total 4307
_reflns_threshold_expression >2\s(I)
_cod_data_source_file jo3019158_si_001.cif
_cod_data_source_block mor001
_cod_original_sg_symbol_H-M 'P 21'
_cod_database_code 4027758

loop_
_symmetry_equiv_pos_as_xyz
'x, y, z'
'-x, y+1/2, -z'

loop_
_atom_site_label
_atom_site_type_symbol
_atom_site_fract_x
_atom_site_fract_y
_atom_site_fract_z
_atom_site_U_iso_or_equiv
_atom_site_adp_type
_atom_site_occupancy
_atom_site_symmetry_multiplicity
_atom_site_calc_flag
_atom_site_refinement_flags
_atom_site_disorder_assembly
_atom_site_disorder_group
O1 O 0.49536(12) 0.42833(14) 0.56819(12) 0.0366(3) Uani 1 1 d . . .
N1 N 0.40482(13) 0.48147(14) 0.62516(12) 0.0247(3) Uani 1 1 d . . .
C1 C 0.40979(15) 0.48472(16) 0.76276(14) 0.0243(3) Uani 1 1 d . . .
C2 C 0.27143(14) 0.53781(15) 0.78126(13) 0.0213(3) Uani 1 1 d . . .
H2 H 0.2703 0.5879 0.8609 0.026 Uiso 1 1 calc R . .
C3 C 0.24088(14) 0.63051(14) 0.66783(13) 0.0195(3) Uani 1 1 d . . .
H3 H 0.1454 0.6487 0.6528 0.023 Uiso 1 1 calc R . .
C4 C 0.29304(14) 0.55205(15) 0.55927(13) 0.0225(3) Uani 1 1 d . B .
C11 C 0.4426(2) 0.34688(19) 0.81806(18) 0.0375(4) Uani 1 1 d . . .
H11A H 0.3623 0.2949 0.8267 0.045 Uiso 1 1 calc R . .
H11B H 0.4992 0.2968 0.7651 0.045 Uiso 1 1 calc R . .
C12 C 0.5135(2) 0.3753(3) 0.9445(2) 0.0531(6) Uani 1 1 d . . .
H12A H 0.5663 0.2980 0.9749 0.064 Uiso 1 1 calc R . .
H12B H 0.4511 0.3978 1.0060 0.064 Uiso 1 1 calc R . .
C13 C 0.6004(2) 0.4946(3) 0.9201(2) 0.0525(6) Uani 1 1 d . . .
H13A H 0.6826 0.4648 0.8879 0.063 Uiso 1 1 calc R . .
H13B H 0.6215 0.5459 0.9972 0.063 Uiso 1 1 calc R . .
C14 C 0.52049(16) 0.57943(19) 0.82315(15) 0.0294(4) Uani 1 1 d . . .
H14 H 0.4765 0.6502 0.8693 0.035 Uiso 1 1 calc R . .
O15 O 0.69682(12) 0.56416(14) 0.68175(13) 0.0381(3) Uani 1 1 d D . .
H15 H 0.646(2) 0.521(2) 0.6330(19) 0.046 Uiso 1 1 d D . .
C15 C 0.60730(16) 0.64952(19) 0.73604(16) 0.0312(4) Uani 1 1 d . . .
H15A H 0.5512 0.6928 0.6689 0.037 Uiso 1 1 calc R . .
H15B H 0.6569 0.7203 0.7828 0.037 Uiso 1 1 calc R . .
O21 O 0.18067(11) 0.43118(12) 0.77546(10) 0.0271(3) Uani 1 1 d . . .
C21 C 0.08756(16) 0.42038(19) 0.86850(15) 0.0310(4) Uani 1 1 d . . .
C22 C 0.0063(2) 0.5463(2) 0.8752(2) 0.0468(5) Uani 1 1 d . . .
H22A H -0.0314 0.5699 0.7920 0.070 Uiso 1 1 calc R . .
H22B H 0.0619 0.6191 0.9088 0.070 Uiso 1 1 calc R . .
H22C H -0.0637 0.5310 0.9293 0.070 Uiso 1 1 calc R . .
C23 C 0.1573(2) 0.3886(3) 0.99459(18) 0.0458(5) Uani 1 1 d . . .
H23A H 0.2133 0.4634 1.0222 0.069 Uiso 1 1 calc R . .
H23B H 0.2106 0.3086 0.9881 0.069 Uiso 1 1 calc R . .
H23C H 0.0928 0.3733 1.0546 0.069 Uiso 1 1 calc R . .
C24 C 0.0025(2) 0.3052(3) 0.8213(2) 0.0572(6) Uani 1 1 d . . .
H24A H 0.0563 0.2254 0.8158 0.086 Uiso 1 1 calc R . .
H24B H -0.0393 0.3268 0.7391 0.086 Uiso 1 1 calc R . .
H24C H -0.0644 0.2888 0.8786 0.086 Uiso 1 1 calc R . .
O31 O 0.31349(10) 0.74938(10) 0.68782(10) 0.0216(2) Uani 1 1 d . . .
C31 C 0.24503(15) 0.87486(15) 0.69562(15) 0.0236(3) Uani 1 1 d . . .
C32 C 0.16148(17) 0.87402(17) 0.80604(16) 0.0313(4) Uani 1 1 d . . .
H32A H 0.2149 0.8465 0.8809 0.047 Uiso 1 1 calc R . .
H32B H 0.0890 0.8116 0.7897 0.047 Uiso 1 1 calc R . .
H32C H 0.1271 0.9634 0.8181 0.047 Uiso 1 1 calc R . .
C33 C 0.35520(18) 0.97526(17) 0.71484(18) 0.0335(4) Uani 1 1 d . . .
H33A H 0.4041 0.9774 0.6411 0.050 Uiso 1 1 calc R . .
H33B H 0.4135 0.9495 0.7871 0.050 Uiso 1 1 calc R . .
H33C H 0.3190 1.0635 0.7286 0.050 Uiso 1 1 calc R . .
C34 C 0.16077(17) 0.90513(19) 0.57623(17) 0.0335(4) Uani 1 1 d . . .
H34A H 0.0912 0.8388 0.5642 0.050 Uiso 1 1 calc R . .
H34B H 0.2146 0.9023 0.5059 0.050 Uiso 1 1 calc R . .
H34C H 0.1223 0.9938 0.5818 0.050 Uiso 1 1 calc R . .
C41 C 0.33981(17) 0.63728(17) 0.45313(15) 0.0293(3) Uani 1 1 d . . .
H41A H 0.4358 0.6466 0.4617 0.035 Uiso 1 1 calc R A 1
H41B H 0.3001 0.7269 0.4525 0.035 Uiso 1 1 calc R A 1
C42A C 0.2939(3) 0.5596(5) 0.3328(2) 0.0308(11) Uani 0.698(12) 1 d P B 1
H42A H 0.2818 0.6204 0.2608 0.037 Uiso 0.698(12) 1 calc PR B 1
H42B H 0.3578 0.4902 0.3150 0.037 Uiso 0.698(12) 1 calc PR B 1
C43 C 0.1687(2) 0.4993(2) 0.35975(18) 0.0495(6) Uani 1 1 d . . .
H43A H 0.1468 0.4233 0.3038 0.059 Uiso 1 1 calc R B 1
H43B H 0.0975 0.5655 0.3494 0.059 Uiso 1 1 calc R B 1
C44 C 0.18919(15) 0.45291(16) 0.49485(14) 0.0250(3) Uani 1 1 d . B .
H44 H 0.1055 0.4644 0.5341 0.030 Uiso 1 1 calc R . .
O45 O 0.13173(14) 0.22706(14) 0.43923(15) 0.0441(4) Uani 1 1 d D B .
H45 H 0.175(2) 0.179(2) 0.395(2) 0.053 Uiso 1 1 d D . .
C45 C 0.22892(18) 0.30844(19) 0.50550(19) 0.0364(4) Uani 1 1 d . . .
H45A H 0.3138 0.2957 0.4707 0.044 Uiso 1 1 calc R B .
H45B H 0.2387 0.2819 0.5939 0.044 Uiso 1 1 calc R . .
C42B C 0.2498(12) 0.6288(12) 0.3534(7) 0.045(3) Uani 0.302(12) 1 d P B 2
H42C H 0.2945 0.6295 0.2760 0.053 Uiso 0.302(12) 1 calc PR B 2
H42D H 0.1911 0.7067 0.3522 0.053 Uiso 0.302(12) 1 calc PR B 2

loop_
_atom_site_aniso_label
_atom_site_aniso_U_11
_atom_site_aniso_U_22
_atom_site_aniso_U_33
_atom_site_aniso_U_23
_atom_site_aniso_U_13
_atom_site_aniso_U_12
O1 0.0338(6) 0.0404(7) 0.0370(7) -0.0099(6) 0.0114(5) 0.0058(6)
N1 0.0258(6) 0.0265(7) 0.0228(6) -0.0037(5) 0.0067(5) 0.0033(5)
C1 0.0281(7) 0.0248(8) 0.0207(7) 0.0008(6) 0.0052(6) 0.0017(6)
C2 0.0247(7) 0.0204(7) 0.0196(7) -0.0008(6) 0.0065(5) -0.0021(6)
C3 0.0209(6) 0.0180(7) 0.0203(7) -0.0029(6) 0.0059(5) -0.0013(6)
C4 0.0273(7) 0.0196(7) 0.0210(7) -0.0018(6) 0.0053(6) 0.0009(6)
C11 0.0432(10) 0.0301(9) 0.0397(10) 0.0106(7) 0.0070(8) 0.0095(8)
C12 0.0486(12) 0.0645(15) 0.0452(12) 0.0276(11) -0.0010(9) 0.0015(11)
C13 0.0337(9) 0.0807(17) 0.0418(10) 0.0266(11) -0.0048(8) -0.0103(10)
C14 0.0271(8) 0.0376(9) 0.0234(7) 0.0003(7) 0.0024(6) -0.0006(7)
O15 0.0315(6) 0.0401(8) 0.0442(7) 0.0026(6) 0.0127(5) 0.0016(6)
C15 0.0290(8) 0.0305(9) 0.0343(9) 0.0030(7) 0.0044(7) -0.0015(7)
O21 0.0361(6) 0.0232(5) 0.0230(5) -0.0022(4) 0.0083(4) -0.0101(5)
C21 0.0285(8) 0.0355(10) 0.0299(8) 0.0052(7) 0.0077(6) -0.0093(7)
C22 0.0344(9) 0.0504(12) 0.0584(12) 0.0084(10) 0.0197(9) -0.0024(9)
C23 0.0450(11) 0.0636(14) 0.0300(9) 0.0134(9) 0.0103(8) -0.0085(10)
C24 0.0603(14) 0.0538(14) 0.0587(13) 0.0027(12) 0.0116(11) -0.0322(12)
O31 0.0190(5) 0.0162(5) 0.0300(5) -0.0024(4) 0.0049(4) 0.0003(4)
C31 0.0267(7) 0.0153(7) 0.0295(8) -0.0016(6) 0.0074(6) 0.0016(6)
C32 0.0357(9) 0.0241(8) 0.0361(9) -0.0053(7) 0.0154(7) 0.0021(7)
C33 0.0375(9) 0.0237(8) 0.0407(9) -0.0049(7) 0.0110(7) -0.0071(7)
C34 0.0344(8) 0.0291(9) 0.0371(9) 0.0092(7) 0.0036(7) 0.0055(7)
C41 0.0410(9) 0.0244(8) 0.0239(8) 0.0011(7) 0.0121(6) 0.0003(7)
C42A 0.0346(15) 0.041(2) 0.0165(11) -0.0003(12) 0.0036(9) -0.0086(14)
C43 0.0676(14) 0.0511(13) 0.0274(9) 0.0098(9) -0.0102(9) -0.0178(11)
C44 0.0312(7) 0.0242(8) 0.0193(7) -0.0021(6) -0.0002(6) -0.0013(6)
O45 0.0402(7) 0.0322(7) 0.0590(9) -0.0189(7) -0.0002(6) 0.0010(6)
C45 0.0381(9) 0.0266(9) 0.0435(10) -0.0094(8) -0.0032(8) 0.0033(8)
C42B 0.067(5) 0.044(6) 0.022(3) 0.010(3) -0.003(3) -0.011(5)

loop_
_atom_type_symbol
_atom_type_description
_atom_type_scat_dispersion_real
_atom_type_scat_dispersion_imag
_atom_type_scat_source
C C 0.0033 0.0016 'International Tables Vol C Tables 4.2.6.8 and 6.1.1.4'
H H 0.0000 0.0000 'International Tables Vol C Tables 4.2.6.8 and 6.1.1.4'
N N 0.0061 0.0033 'International Tables Vol C Tables 4.2.6.8 and 6.1.1.4'
O O 0.0106 0.0060 'International Tables Vol C Tables 4.2.6.8 and 6.1.1.4'

loop_
_geom_angle_atom_site_label_1
_geom_angle_atom_site_label_2
_geom_angle_atom_site_label_3
_geom_angle
O1 N1 C1 121.89(13)
O1 N1 C4 122.47(13)
C1 N1 C4 115.50(12)
N1 C1 C11 110.99(13)
N1 C1 C2 100.56(12)
C11 C1 C2 115.77(14)
N1 C1 C14 112.89(13)
C11 C1 C14 104.79(14)
C2 C1 C14 112.14(13)
O21 C2 C3 109.29(11)
O21 C2 C1 110.05(12)
C3 C2 C1 103.38(11)
O21 C2 H2 111.3
C3 C2 H2 111.3
C1 C2 H2 111.3
O31 C3 C4 109.45(11)
O31 C3 C2 108.50(11)
C4 C3 C2 103.51(11)
O31 C3 H3 111.7
C4 C3 H3 111.7
C2 C3 H3 111.7
N1 C4 C41 110.19(12)
N1 C4 C3 100.63(11)
C41 C4 C3 115.59(13)
N1 C4 C44 112.26(13)
C41 C4 C44 105.35(12)
C3 C4 C44 112.99(12)
C12 C11 C1 104.67(17)
C12 C11 H11A 110.8
C1 C11 H11A 110.8
C12 C11 H11B 110.8
C1 C11 H11B 110.8
H11A C11 H11B 108.9
C11 C12 C13 103.58(17)
C11 C12 H12A 111.0
C13 C12 H12A 111.0
C11 C12 H12B 111.0
C13 C12 H12B 111.0
H12A C12 H12B 109.0
C12 C13 C14 105.39(16)
C12 C13 H13A 110.7
C14 C13 H13A 110.7
C12 C13 H13B 110.7
C14 C13 H13B 110.7
H13A C13 H13B 108.8
C15 C14 C13 111.76(14)
C15 C14 C1 117.52(13)
C13 C14 C1 105.83(16)
C15 C14 H14 107.1
C13 C14 H14 107.1
C1 C14 H14 107.1
C15 O15 H15 100.4(17)
O15 C15 C14 114.25(15)
O15 C15 H15A 108.7
C14 C15 H15A 108.7
O15 C15 H15B 108.7
C14 C15 H15B 108.7
H15A C15 H15B 107.6
C2 O21 C21 119.78(12)
O21 C21 C24 102.74(15)
O21 C21 C23 110.40(13)
C24 C21 C23 110.91(18)
O21 C21 C22 111.64(14)
C24 C21 C22 110.38(17)
C23 C21 C22 110.55(18)
C21 C22 H22A 109.5
C21 C22 H22B 109.5
H22A C22 H22B 109.5
C21 C22 H22C 109.5
H22A C22 H22C 109.5
H22B C22 H22C 109.5
C21 C23 H23A 109.5
C21 C23 H23B 109.5
H23A C23 H23B 109.5
C21 C23 H23C 109.5
H23A C23 H23C 109.5
H23B C23 H23C 109.5
C21 C24 H24A 109.5
C21 C24 H24B 109.5
H24A C24 H24B 109.5
C21 C24 H24C 109.5
H24A C24 H24C 109.5
H24B C24 H24C 109.5
C3 O31 C31 119.32(10)
O31 C31 C33 102.99(12)
O31 C31 C34 111.63(13)
C33 C31 C34 110.35(14)
O31 C31 C32 110.41(13)
C33 C31 C32 111.08(14)
C34 C31 C32 110.20(13)
C31 C32 H32A 109.5
C31 C32 H32B 109.5
H32A C32 H32B 109.5
C31 C32 H32C 109.5
H32A C32 H32C 109.5
H32B C32 H32C 109.5
C31 C33 H33A 109.5
C31 C33 H33B 109.5
H33A C33 H33B 109.5
C31 C33 H33C 109.5
H33A C33 H33C 109.5
H33B C33 H33C 109.5
C31 C34 H34A 109.5
C31 C34 H34B 109.5
H34A C34 H34B 109.5
C31 C34 H34C 109.5
H34A C34 H34C 109.5
H34B C34 H34C 109.5
C42B C41 C4 108.7(3)
C42B C41 C42A 33.9(5)
C4 C41 C42A 104.59(16)
C42B C41 H41A 133.3
C4 C41 H41A 110.8
C42A C41 H41A 110.8
C42B C41 H41B 78.4
C4 C41 H41B 110.8
C42A C41 H41B 110.8
H41A C41 H41B 108.9
C43 C42A C41 104.4(2)
C43 C42A H42A 110.9
C41 C42A H42A 110.9
C43 C42A H42B 110.9
C41 C42A H42B 110.9
H42A C42A H42B 108.9
C42A C43 C44 105.20(17)
C42A C43 C42B 33.3(4)
C44 C43 C42B 105.5(3)
C42A C43 H43A 110.7
C44 C43 H43A 110.7
C42B C43 H43A 135.8
C42A C43 H43B 110.7
C44 C43 H43B 110.7
C42B C43 H43B 80.1
H43A C43 H43B 108.8
C45 C44 C43 112.35(16)
C45 C44 C4 113.84(13)
C43 C44 C4 105.17(14)
C45 C44 H44 108.4
C43 C44 H44 108.4
C4 C44 H44 108.4
C45 O45 H45 103.2(19)
O45 C45 C44 109.69(14)
O45 C45 H45A 109.7
C44 C45 H45A 109.7
O45 C45 H45B 109.7
C44 C45 H45B 109.7
H45A C45 H45B 108.2
C41 C42B C43 110.5(5)
C41 C42B H42C 109.6
C43 C42B H42C 109.6
C41 C42B H42D 109.6
C43 C42B H42D 109.6
H42C C42B H42D 108.1

loop_
_geom_bond_atom_site_label_1
_geom_bond_atom_site_label_2
_geom_bond_distance
O1 N1 1.2787(18)
N1 C1 1.4867(19)
N1 C4 1.483(2)
C1 C11 1.537(2)
C1 C2 1.552(2)
C1 C14 1.584(2)
C2 O21 1.4213(18)
C2 C3 1.5530(19)
C2 H2 1.0000
C3 O31 1.4178(17)
C3 C4 1.5497(19)
C3 H3 1.0000
C4 C41 1.544(2)
C4 C44 1.581(2)
C11 C12 1.522(3)
C11 H11A 0.9900
C11 H11B 0.9900
C12 C13 1.534(3)
C12 H12A 0.9900
C12 H12B 0.9900
C13 C14 1.537(3)
C13 H13A 0.9900
C13 H13B 0.9900
C14 C15 1.527(2)
C14 H14 1.0000
O15 C15 1.424(2)
O15 H15 0.837(10)
C15 H15A 0.9900
C15 H15B 0.9900
O21 C21 1.4532(19)
C21 C24 1.515(3)
C21 C23 1.522(2)
C21 C22 1.524(3)
C22 H22A 0.9800
C22 H22B 0.9800
C22 H22C 0.9800
C23 H23A 0.9800
C23 H23B 0.9800
C23 H23C 0.9800
C24 H24A 0.9800
C24 H24B 0.9800
C24 H24C 0.9800
O31 C31 1.4524(18)
C31 C33 1.521(2)
C31 C34 1.525(2)
C31 C32 1.532(2)
C32 H32A 0.9800
C32 H32B 0.9800
C32 H32C 0.9800
C33 H33A 0.9800
C33 H33B 0.9800
C33 H33C 0.9800
C34 H34A 0.9800
C34 H34B 0.9800
C34 H34C 0.9800
C41 C42B 1.365(7)
C41 C42A 1.559(4)
C41 H41A 0.9900
C41 H41B 0.9900
C42A C43 1.477(3)
C42A H42A 0.9900
C42A H42B 0.9900
C43 C44 1.533(2)
C43 C42B 1.552(8)
C43 H43A 0.9900
C43 H43B 0.9900
C44 C45 1.512(2)
C44 H44 1.0000
O45 C45 1.438(2)
O45 H45 0.832(10)
C45 H45A 0.9900
C45 H45B 0.9900
C42B H42C 0.9900
C42B H42D 0.9900

loop_
_geom_torsion_atom_site_label_1
_geom_torsion_atom_site_label_2
_geom_torsion_atom_site_label_3
_geom_torsion_atom_site_label_4
_geom_torsion
O1 N1 C1 C11 -48.6(2)
C4 N1 C1 C11 135.54(14)
O1 N1 C1 C2 -171.64(14)
C4 N1 C1 C2 12.50(17)
O1 N1 C1 C14 68.70(19)
C4 N1 C1 C14 -107.16(15)
N1 C1 C2 O21 84.40(14)
C11 C1 C2 O21 -35.24(17)
C14 C1 C2 O21 -155.40(12)
N1 C1 C2 C3 -32.23(14)
C11 C1 C2 C3 -151.87(13)
C14 C1 C2 C3 87.97(14)
O21 C2 C3 O31 168.05(11)
C1 C2 C3 O31 -74.79(13)
O21 C2 C3 C4 -75.75(13)
C1 C2 C3 C4 41.42(14)
O1 N1 C4 C41 -40.84(19)
C1 N1 C4 C41 134.99(14)
O1 N1 C4 C3 -163.35(14)
C1 N1 C4 C3 12.49(16)
O1 N1 C4 C44 76.24(18)
C1 N1 C4 C44 -107.93(15)
O31 C3 C4 N1 83.24(13)
C2 C3 C4 N1 -32.29(13)
O31 C3 C4 C41 -35.40(17)
C2 C3 C4 C41 -150.93(13)
O31 C3 C4 C44 -156.87(12)
C2 C3 C4 C44 87.60(14)
N1 C1 C11 C12 150.66(15)
C2 C1 C11 C12 -95.57(17)
C14 C1 C11 C12 28.51(18)
C1 C11 C12 C13 -40.0(2)
C11 C12 C13 C14 35.8(2)
C12 C13 C14 C15 -146.97(18)
C12 C13 C14 C1 -17.9(2)
N1 C1 C14 C15 -1.7(2)
C11 C1 C14 C15 119.21(16)
C2 C1 C14 C15 -114.43(16)
N1 C1 C14 C13 -127.30(16)
C11 C1 C14 C13 -6.40(18)
C2 C1 C14 C13 119.96(16)
C13 C14 C15 O15 50.9(2)
C1 C14 C15 O15 -71.69(19)
C3 C2 O21 C21 -113.58(14)
C1 C2 O21 C21 133.55(13)
C2 O21 C21 C24 174.28(16)
C2 O21 C21 C23 -67.4(2)
C2 O21 C21 C22 56.00(19)
C4 C3 O31 C31 129.74(13)
C2 C3 O31 C31 -117.96(13)
C3 O31 C31 C33 -179.11(13)
C3 O31 C31 C34 -60.72(16)
C3 O31 C31 C32 62.23(17)
N1 C4 C41 C42B 140.7(7)
C3 C4 C41 C42B -106.1(7)
C44 C4 C41 C42B 19.4(7)
N1 C4 C41 C42A 105.5(2)
C3 C4 C41 C42A -141.3(2)
C44 C4 C41 C42A -15.8(2)
C42B C41 C42A C43 -67.2(6)
C4 C41 C42A C43 34.6(3)
C41 C42A C43 C44 -39.9(3)
C41 C42A C43 C42B 55.3(5)
C42A C43 C44 C45 -94.8(3)
C42B C43 C44 C45 -129.4(6)
C42A C43 C44 C4 29.6(3)
C42B C43 C44 C4 -5.0(6)
N1 C4 C44 C45 -4.11(19)
C41 C4 C44 C45 115.83(16)
C3 C4 C44 C45 -117.08(16)
N1 C4 C44 C43 -127.52(16)
C41 C4 C44 C43 -7.58(18)
C3 C4 C44 C43 119.51(16)
C43 C44 C45 O45 -57.8(2)
C4 C44 C45 O45 -177.19(13)
C4 C41 C42B C43 -23.4(11)
C42A C41 C42B C43 65.1(7)
C42A C43 C42B C41 -76.1(9)
C44 C43 C42B C41 18.1(11)
